data_7249232
loop_
_publ_author_name
'Ravi, Sasikala'
'Priyadharsan, R. Rameshbabu'
'Karthikeyan, Subramanian'
'Pannipara, Mehboobali'
'Al-Sehemi, Abdullah G.'
'Moon, Dohyun'
'Anthony, Savarimuthu Philip'

_publ_section_title
;
 Self-reversible mechanofluorochromic AIEgens with tunable solid-state
 fluorescence: effect of acceptors and intermolecular interactions
;
_journal_issue 37
_journal_name_full CrystEngComm
_journal_page_first 5241
_journal_page_last 5248
_journal_paper_doi 10.1039/D4CE00729H
_journal_volume 26
_journal_year 2024
_chemical_formula_moiety 'C25 H20 N2 O3'
_chemical_formula_sum 'C25 H20 N2 O3'
_chemical_formula_weight 396.43
_space_group_crystal_system monoclinic
_space_group_IT_number 15
_space_group_name_Hall '-C 2yc'
_space_group_name_H-M_alt 'C 1 2/c 1'
_atom_sites_solution_hydrogens geom
_audit_creation_method SHELXL-2019/3
_audit_update_record
;
2024-07-18 deposited with the CCDC.	2024-08-21 downloaded from the CCDC.
;
_cell_angle_alpha 90
_cell_angle_beta 123.79(3)
_cell_angle_gamma 90
_cell_formula_units_Z 8
_cell_length_a 17.950(4)
_cell_length_b 18.111(4)
_cell_length_c 14.354(3)
_cell_measurement_reflns_used 57480
_cell_measurement_temperature 220(2)
_cell_measurement_theta_max 30.000
_cell_measurement_theta_min 0.361
_cell_volume 3878(2)
_computing_cell_refinement '<i>HKL3000sm</i>(Otwinowski & Minor, 1997)'
_computing_data_collection '<i>PAL BL2D-SMDC Program</i>(Shin et.al, 2016)'
_computing_data_reduction '<i>HKL3000sm</i>(Otwinowski & Minor, 1997)'
_computing_molecular_graphics '<i>DIAMOND 4</i>(Putx&Brandenburg, 2014)'
_computing_publication_material '<i>publCIF</i>(Westrip, 2010)'
_computing_structure_refinement '<i>SHELXL-2018</i>(Sheldrick, 2018)'
_computing_structure_solution '<i>SHELXT-2018</i>(Sheldrick, 2018)'
_diffrn_ambient_temperature 220(2)
_diffrn_measured_fraction_theta_full 0.977
_diffrn_measured_fraction_theta_max 0.967
_diffrn_measurement_device_type 'Rayonix SX165 CCD area detector'
_diffrn_measurement_method 'omega scan'
_diffrn_radiation_type synchrotron
_diffrn_radiation_wavelength 0.630
_diffrn_reflns_av_R_equivalents 0.0549
_diffrn_reflns_av_unetI/netI 0.0430
_diffrn_reflns_Laue_measured_fraction_full 0.977
_diffrn_reflns_Laue_measured_fraction_max 0.967
_diffrn_reflns_limit_h_max 24
_diffrn_reflns_limit_h_min -24
_diffrn_reflns_limit_k_max 25
_diffrn_reflns_limit_k_min -25
_diffrn_reflns_limit_l_max 18
_diffrn_reflns_limit_l_min -18
_diffrn_reflns_number 20192
_diffrn_reflns_point_group_measured_fraction_full 0.977
_diffrn_reflns_point_group_measured_fraction_max 0.967
_diffrn_reflns_theta_full 22.210
_diffrn_reflns_theta_max 25.999
_diffrn_reflns_theta_min 1.568
_diffrn_source 'PLSII 2D bending magnet'
_exptl_absorpt_coefficient_mu 0.070
_exptl_absorpt_correction_T_max 1.000
_exptl_absorpt_correction_T_min 0.980
_exptl_absorpt_correction_type empirical
_exptl_absorpt_process_details '<i>HKL3000sm Scalepack</i>(Otwinowski et.al,2003)'
_exptl_crystal_colour yellow
_exptl_crystal_density_diffrn 1.358
_exptl_crystal_description block
_exptl_crystal_F_000 1664
_exptl_crystal_size_max 0.051
_exptl_crystal_size_mid 0.038
_exptl_crystal_size_min 0.029
_refine_diff_density_max 0.286
_refine_diff_density_min -0.281
_refine_diff_density_rms 0.053
_refine_ls_extinction_coef 0.0120(9)
_refine_ls_extinction_expression Fc^*^=kFc[1+0.001xFc^2^\l^3^/sin(2\q)]^-1/4^
_refine_ls_extinction_method 'SHELXL-2019/2 (Sheldrick 2019)'
_refine_ls_goodness_of_fit_ref 1.049
_refine_ls_hydrogen_treatment constr
_refine_ls_matrix_type full
_refine_ls_number_parameters 274
_refine_ls_number_reflns 5296
_refine_ls_number_restraints 0
_refine_ls_restrained_S_all 1.049
_refine_ls_R_factor_all 0.0620
_refine_ls_R_factor_gt 0.0454
_refine_ls_shift/su_max 0.000
_refine_ls_shift/su_mean 0.000
_refine_ls_structure_factor_coef Fsqd
_refine_ls_weighting_details 'w=1/[\s^2^(Fo^2^)+(0.0647P)^2^+0.7741P] where P=(Fo^2^+2Fc^2^)/3'
_refine_ls_weighting_scheme calc
_refine_ls_wR_factor_gt 0.1152
_refine_ls_wR_factor_ref 0.1241
_reflns_Friedel_coverage 0.000
_reflns_number_gt 3992
_reflns_number_total 5296
_reflns_threshold_expression 'I > 2\s(I)'
_cod_data_source_file d4ce00729h2.cif
_cod_data_source_block SPA937
_cod_depositor_comments 'Adding full bibliography for 7249231--7249233.cif.'
_cod_original_cell_volume 3877.9(18)
_cod_original_sg_symbol_H-M 'C 2/c'
_cod_database_code 7249232
_shelx_shelxl_version_number 2019/3
_shelx_space_group_comment
;
The symmetry employed for this shelxl refinement is uniquely defined
by the following loop, which should always be used as a source of
symmetry information in preference to the above space-group names.
They are only intended as comments.
;
_shelx_estimated_absorpt_t_min 0.996
_shelx_estimated_absorpt_t_max 0.998

loop_
_space_group_symop_operation_xyz
'x, y, z'
'-x, y, -z+1/2'
'x+1/2, y+1/2, z'
'-x+1/2, y+1/2, -z+1/2'
'-x, -y, -z'
'x, -y, z-1/2'
'-x+1/2, -y+1/2, -z'
'x+1/2, -y+1/2, z-1/2'

loop_
_atom_site_label
_atom_site_type_symbol
_atom_site_fract_x
_atom_site_fract_y
_atom_site_fract_z
_atom_site_U_iso_or_equiv
_atom_site_adp_type
_atom_site_occupancy
_atom_site_site_symmetry_order
_atom_site_calc_flag
_atom_site_refinement_flags_posn
_atom_site_refinement_flags_adp
_atom_site_refinement_flags_occupancy
_atom_site_disorder_assembly
_atom_site_disorder_group
O1 O 0.54744(8) 0.07829(5) 0.49269(8) 0.0386(2) Uani 1 1 d . . . . .
O2 O 0.17619(7) 0.59846(6) 0.31678(10) 0.0435(3) Uani 1 1 d . . . . .
O3 O 0.25641(6) 0.70260(5) 0.38652(8) 0.0324(2) Uani 1 1 d . . . . .
N1 N 0.58712(7) 0.29919(5) 0.70495(8) 0.0252(2) Uani 1 1 d . . . . .
N2 N 0.46613(9) 0.67149(7) 0.59944(11) 0.0425(3) Uani 1 1 d . . . . .
C1 C 0.53568(13) 0.12101(9) 0.40341(12) 0.0479(4) Uani 1 1 d . . . . .
H1A H 0.529939 0.088641 0.345907 0.072 Uiso 1 1 calc R U . . .
H1B H 0.587117 0.153095 0.430772 0.072 Uiso 1 1 calc R U . . .
H1C H 0.481890 0.150717 0.372066 0.072 Uiso 1 1 calc R U . . .
C2 C 0.56534(8) 0.11403(6) 0.58596(10) 0.0259(2) Uani 1 1 d . . . . .
C3 C 0.56407(8) 0.19023(6) 0.59458(10) 0.0241(2) Uani 1 1 d . . . . .
H3 H 0.548300 0.220529 0.533036 0.029 Uiso 1 1 calc R U . . .
C4 C 0.58642(8) 0.22093(6) 0.69538(10) 0.0238(2) Uani 1 1 d . . . . .
C5 C 0.60993(9) 0.17745(7) 0.78669(11) 0.0287(3) Uani 1 1 d . . . . .
H5 H 0.625587 0.198980 0.854907 0.034 Uiso 1 1 calc R U . . .
C6 C 0.61004(9) 0.10126(7) 0.77601(11) 0.0309(3) Uani 1 1 d . . . . .
H6 H 0.625466 0.071041 0.837510 0.037 Uiso 1 1 calc R U . . .
C7 C 0.58793(9) 0.06933(7) 0.67678(11) 0.0306(3) Uani 1 1 d . . . . .
H7 H 0.588093 0.017684 0.670440 0.037 Uiso 1 1 calc R U . . .
C8 C 0.66144(8) 0.34152(6) 0.78083(10) 0.0236(2) Uani 1 1 d . . . . .
C9 C 0.74753(8) 0.31863(7) 0.86359(11) 0.0295(3) Uani 1 1 d . . . . .
H9 H 0.762517 0.268273 0.877052 0.035 Uiso 1 1 calc R U . . .
C10 C 0.81023(9) 0.37288(8) 0.92532(11) 0.0327(3) Uani 1 1 d . . . . .
H10 H 0.869155 0.359016 0.981546 0.039 Uiso 1 1 calc R U . . .
C11 C 0.78841(9) 0.44756(8) 0.90641(11) 0.0346(3) Uani 1 1 d . . . . .
H11 H 0.832427 0.483222 0.950125 0.042 Uiso 1 1 calc R U . . .
C12 C 0.70279(9) 0.46957(7) 0.82411(11) 0.0310(3) Uani 1 1 d . . . . .
H12 H 0.688152 0.520012 0.811369 0.037 Uiso 1 1 calc R U . . .
C13 C 0.63843(8) 0.41644(6) 0.76027(10) 0.0235(2) Uani 1 1 d . . . . .
C14 C 0.54560(8) 0.41966(6) 0.66735(10) 0.0223(2) Uani 1 1 d . . . . .
C15 C 0.48692(8) 0.47730(6) 0.61060(10) 0.0250(2) Uani 1 1 d . . . . .
H15 H 0.505919 0.526441 0.631216 0.030 Uiso 1 1 calc R U . . .
C16 C 0.39893(8) 0.46170(6) 0.52212(10) 0.0245(2) Uani 1 1 d . . . . .
C17 C 0.37261(8) 0.38720(6) 0.49313(11) 0.0268(3) Uani 1 1 d . . . . .
H17 H 0.313357 0.376976 0.433749 0.032 Uiso 1 1 calc R U . . .
C18 C 0.42997(8) 0.32921(6) 0.54805(10) 0.0266(3) Uani 1 1 d . . . . .
H18 H 0.411164 0.280066 0.527139 0.032 Uiso 1 1 calc R U . . .
C19 C 0.51699(8) 0.34604(6) 0.63585(10) 0.0227(2) Uani 1 1 d . . . . .
C20 C 0.33057(9) 0.51619(7) 0.45735(11) 0.0272(2) Uani 1 1 d . . . . .
H20 H 0.274945 0.496075 0.401263 0.033 Uiso 1 1 calc R U . . .
C21 C 0.33121(8) 0.59067(7) 0.46189(10) 0.0261(2) Uani 1 1 d . . . . .
C22 C 0.40658(9) 0.63490(7) 0.53817(11) 0.0290(3) Uani 1 1 d . . . . .
C23 C 0.24576(9) 0.62944(7) 0.38005(11) 0.0288(3) Uani 1 1 d . . . . .
C24 C 0.17584(9) 0.74455(7) 0.30901(13) 0.0353(3) Uani 1 1 d . . . . .
H24A H 0.131981 0.739307 0.328899 0.042 Uiso 1 1 calc R U . . .
H24B H 0.148732 0.726349 0.232364 0.042 Uiso 1 1 calc R U . . .
C25 C 0.20220(10) 0.82363(7) 0.31667(14) 0.0408(3) Uani 1 1 d . . . . .
H25A H 0.149137 0.853288 0.268545 0.061 Uiso 1 1 calc R U . . .
H25B H 0.243057 0.828580 0.292897 0.061 Uiso 1 1 calc R U . . .
H25C H 0.231516 0.840402 0.393549 0.061 Uiso 1 1 calc R U . . .

loop_
_atom_site_aniso_label
_atom_site_aniso_U_11
_atom_site_aniso_U_22
_atom_site_aniso_U_33
_atom_site_aniso_U_23
_atom_site_aniso_U_13
_atom_site_aniso_U_12
O1 0.0465(6) 0.0196(5) 0.0369(5) -0.0038(4) 0.0153(5) 0.0036(4)
O2 0.0244(5) 0.0225(5) 0.0608(6) 0.0042(4) 0.0096(5) 0.0037(4)
O3 0.0233(5) 0.0156(4) 0.0440(5) 0.0052(3) 0.0097(4) 0.0068(3)
N1 0.0169(5) 0.0113(4) 0.0331(5) -0.0010(4) 0.0050(4) 0.0007(3)
N2 0.0334(7) 0.0245(6) 0.0498(7) 0.0009(5) 0.0109(6) -0.0006(5)
C1 0.0578(11) 0.0394(9) 0.0359(7) -0.0017(6) 0.0195(8) 0.0026(8)
C2 0.0173(5) 0.0153(5) 0.0340(6) -0.0015(4) 0.0073(5) 0.0013(4)
C3 0.0164(5) 0.0142(5) 0.0314(6) 0.0024(4) 0.0069(4) 0.0021(4)
C4 0.0147(5) 0.0122(5) 0.0339(6) -0.0001(4) 0.0069(5) 0.0009(4)
C5 0.0254(6) 0.0200(6) 0.0329(6) 0.0018(4) 0.0114(5) 0.0025(5)
C6 0.0300(7) 0.0188(6) 0.0372(6) 0.0074(5) 0.0146(5) 0.0038(5)
C7 0.0268(6) 0.0118(5) 0.0423(7) 0.0021(5) 0.0125(5) 0.0019(5)
C8 0.0179(5) 0.0159(5) 0.0292(5) -0.0012(4) 0.0084(4) -0.0010(4)
C9 0.0192(6) 0.0214(6) 0.0346(6) 0.0017(5) 0.0067(5) 0.0014(5)
C10 0.0190(6) 0.0322(7) 0.0330(6) 0.0012(5) 0.0058(5) -0.0032(5)
C11 0.0266(7) 0.0272(7) 0.0354(7) -0.0042(5) 0.0081(5) -0.0116(5)
C12 0.0285(7) 0.0163(5) 0.0365(6) -0.0022(5) 0.0108(5) -0.0062(5)
C13 0.0199(6) 0.0148(5) 0.0294(5) -0.0004(4) 0.0096(5) -0.0009(4)
C14 0.0191(6) 0.0128(5) 0.0298(5) -0.0004(4) 0.0104(5) 0.0002(4)
C15 0.0225(6) 0.0120(5) 0.0348(6) 0.0011(4) 0.0125(5) 0.0016(4)
C16 0.0195(6) 0.0144(5) 0.0339(6) 0.0023(4) 0.0113(5) 0.0038(4)
C17 0.0168(6) 0.0170(5) 0.0356(6) 0.0007(4) 0.0077(5) 0.0009(4)
C18 0.0179(6) 0.0124(5) 0.0371(6) -0.0004(4) 0.0076(5) 0.0000(4)
C19 0.0181(5) 0.0122(5) 0.0308(5) 0.0008(4) 0.0093(5) 0.0021(4)
C20 0.0206(6) 0.0186(6) 0.0364(6) 0.0031(4) 0.0121(5) 0.0037(4)
C21 0.0209(6) 0.0178(5) 0.0348(6) 0.0047(4) 0.0125(5) 0.0050(4)
C22 0.0268(6) 0.0164(5) 0.0377(6) 0.0065(5) 0.0141(5) 0.0073(5)
C23 0.0237(6) 0.0173(6) 0.0400(6) 0.0045(5) 0.0144(5) 0.0056(5)
C24 0.0211(6) 0.0197(6) 0.0509(8) 0.0070(5) 0.0113(6) 0.0070(5)
C25 0.0285(7) 0.0195(6) 0.0571(9) 0.0082(6) 0.0131(7) 0.0069(5)

loop_
_atom_type_symbol
_atom_type_description
_atom_type_scat_dispersion_real
_atom_type_scat_dispersion_imag
_atom_type_scat_source
C C 0.0021 0.0012 'International Tables Vol C Tables 4.2.6.8 and 6.1.1.4'
H H 0.0000 0.0000 'International Tables Vol C Tables 4.2.6.8 and 6.1.1.4'
N N 0.0044 0.0025 'International Tables Vol C Tables 4.2.6.8 and 6.1.1.4'
O O 0.0080 0.0047 'International Tables Vol C Tables 4.2.6.8 and 6.1.1.4'

loop_
_geom_angle_atom_site_label_1
_geom_angle_atom_site_label_2
_geom_angle_atom_site_label_3
_geom_angle
_geom_angle_site_symmetry_1
_geom_angle_site_symmetry_3
_geom_angle_publ_flag
C2 O1 C1 118.02(11) . . ?
C23 O3 C24 114.98(10) . . ?
C19 N1 C8 108.56(10) . . ?
C19 N1 C4 126.02(10) . . ?
C8 N1 C4 125.25(10) . . ?
O1 C1 H1A 109.5 . . ?
O1 C1 H1B 109.5 . . ?
H1A C1 H1B 109.5 . . ?
O1 C1 H1C 109.5 . . ?
H1A C1 H1C 109.5 . . ?
H1B C1 H1C 109.5 . . ?
O1 C2 C3 123.84(11) . . ?
O1 C2 C7 115.71(11) . . ?
C3 C2 C7 120.44(11) . . ?
C4 C3 C2 118.89(11) . . ?
C4 C3 H3 120.6 . . ?
C2 C3 H3 120.6 . . ?
C5 C4 C3 121.44(11) . . ?
C5 C4 N1 119.70(11) . . ?
C3 C4 N1 118.85(10) . . ?
C4 C5 C6 118.75(12) . . ?
C4 C5 H5 120.6 . . ?
C6 C5 H5 120.6 . . ?
C7 C6 C5 120.99(11) . . ?
C7 C6 H6 119.5 . . ?
C5 C6 H6 119.5 . . ?
C6 C7 C2 119.49(11) . . ?
C6 C7 H7 120.3 . . ?
C2 C7 H7 120.3 . . ?
C9 C8 N1 129.13(11) . . ?
C9 C8 C13 121.77(11) . . ?
N1 C8 C13 109.06(10) . . ?
C10 C9 C8 117.28(12) . . ?
C10 C9 H9 121.4 . . ?
C8 C9 H9 121.4 . . ?
C9 C10 C11 121.70(13) . . ?
C9 C10 H10 119.1 . . ?
C11 C10 H10 119.1 . . ?
C12 C11 C10 120.47(12) . . ?
C12 C11 H11 119.8 . . ?
C10 C11 H11 119.8 . . ?
C11 C12 C13 119.22(12) . . ?
C11 C12 H12 120.4 . . ?
C13 C12 H12 120.4 . . ?
C12 C13 C8 119.55(12) . . ?
C12 C13 C14 133.75(11) . . ?
C8 C13 C14 106.68(10) . . ?
C15 C14 C19 120.22(11) . . ?
C15 C14 C13 133.20(11) . . ?
C19 C14 C13 106.58(10) . . ?
C14 C15 C16 119.23(11) . . ?
C14 C15 H15 120.4 . . ?
C16 C15 H15 120.4 . . ?
C15 C16 C17 118.94(10) . . ?
C15 C16 C20 125.04(11) . . ?
C17 C16 C20 116.02(11) . . ?
C18 C17 C16 122.72(12) . . ?
C18 C17 H17 118.6 . . ?
C16 C17 H17 118.6 . . ?
C17 C18 C19 117.33(11) . . ?
C17 C18 H18 121.3 . . ?
C19 C18 H18 121.3 . . ?
N1 C19 C18 129.33(11) . . ?
N1 C19 C14 109.11(10) . . ?
C18 C19 C14 121.56(10) . . ?
C21 C20 C16 132.22(12) . . ?
C21 C20 H20 113.9 . . ?
C16 C20 H20 113.9 . . ?
C20 C21 C22 125.36(12) . . ?
C20 C21 C23 117.08(12) . . ?
C22 C21 C23 117.56(11) . . ?
N2 C22 C21 178.69(14) . . ?
O2 C23 O3 124.46(12) . . ?
O2 C23 C21 123.94(12) . . ?
O3 C23 C21 111.60(11) . . ?
O3 C24 C25 107.77(11) . . ?
O3 C24 H24A 110.2 . . ?
C25 C24 H24A 110.2 . . ?
O3 C24 H24B 110.2 . . ?
C25 C24 H24B 110.2 . . ?
H24A C24 H24B 108.5 . . ?
C24 C25 H25A 109.5 . . ?
C24 C25 H25B 109.5 . . ?
H25A C25 H25B 109.5 . . ?
C24 C25 H25C 109.5 . . ?
H25A C25 H25C 109.5 . . ?
H25B C25 H25C 109.5 . . ?

loop_
_geom_bond_atom_site_label_1
_geom_bond_atom_site_label_2
_geom_bond_distance
_geom_bond_site_symmetry_2
_geom_bond_publ_flag
O1 C2 1.3550(15) . ?
O1 C1 1.4087(18) . ?
O2 C23 1.1990(17) . ?
O3 C23 1.3346(15) . ?
O3 C24 1.4548(16) . ?
N1 C19 1.3781(15) . ?
N1 C8 1.3919(16) . ?
N1 C4 1.4234(15) . ?
N2 C22 1.1443(19) . ?
C1 H1A 0.9700 . ?
C1 H1B 0.9700 . ?
C1 H1C 0.9700 . ?
C2 C3 1.3869(16) . ?
C2 C7 1.3896(17) . ?
C3 C4 1.3848(17) . ?
C3 H3 0.9400 . ?
C4 C5 1.3787(17) . ?
C5 C6 1.3885(17) . ?
C5 H5 0.9400 . ?
C6 C7 1.3753(19) . ?
C6 H6 0.9400 . ?
C7 H7 0.9400 . ?
C8 C9 1.3890(18) . ?
C8 C13 1.4011(16) . ?
C9 C10 1.3811(18) . ?
C9 H9 0.9400 . ?
C10 C11 1.392(2) . ?
C10 H10 0.9400 . ?
C11 C12 1.377(2) . ?
C11 H11 0.9400 . ?
C12 C13 1.3865(17) . ?
C12 H12 0.9400 . ?
C13 C14 1.4445(18) . ?
C14 C15 1.3814(16) . ?
C14 C19 1.4098(15) . ?
C15 C16 1.3986(18) . ?
C15 H15 0.9400 . ?
C16 C17 1.4136(16) . ?
C16 C20 1.4404(16) . ?
C17 C18 1.3717(16) . ?
C17 H17 0.9400 . ?
C18 C19 1.3897(18) . ?
C18 H18 0.9400 . ?
C20 C21 1.3502(17) . ?
C20 H20 0.9400 . ?
C21 C22 1.4224(19) . ?
C21 C23 1.4903(18) . ?
C24 C25 1.4930(19) . ?
C24 H24A 0.9800 . ?
C24 H24B 0.9800 . ?
C25 H25A 0.9700 . ?
C25 H25B 0.9700 . ?
C25 H25C 0.9700 . ?

loop_
_geom_torsion_atom_site_label_1
_geom_torsion_atom_site_label_2
_geom_torsion_atom_site_label_3
_geom_torsion_atom_site_label_4
_geom_torsion
_geom_torsion_site_symmetry_1
_geom_torsion_site_symmetry_2
_geom_torsion_site_symmetry_3
_geom_torsion_site_symmetry_4
_geom_torsion_publ_flag
C1 O1 C2 C3 6.60(19) . . . . ?
C1 O1 C2 C7 -171.88(13) . . . . ?
O1 C2 C3 C4 -177.86(12) . . . . ?
C7 C2 C3 C4 0.56(18) . . . . ?
C2 C3 C4 C5 0.15(18) . . . . ?
C2 C3 C4 N1 178.55(11) . . . . ?
C19 N1 C4 C5 -126.56(14) . . . . ?
C8 N1 C4 C5 58.69(17) . . . . ?
C19 N1 C4 C3 55.00(17) . . . . ?
C8 N1 C4 C3 -119.74(13) . . . . ?
C3 C4 C5 C6 -0.69(19) . . . . ?
N1 C4 C5 C6 -179.08(12) . . . . ?
C4 C5 C6 C7 0.5(2) . . . . ?
C5 C6 C7 C2 0.2(2) . . . . ?
O1 C2 C7 C6 177.83(12) . . . . ?
C3 C2 C7 C6 -0.71(19) . . . . ?
C19 N1 C8 C9 -177.76(13) . . . . ?
C4 N1 C8 C9 -2.2(2) . . . . ?
C19 N1 C8 C13 0.24(14) . . . . ?
C4 N1 C8 C13 175.75(11) . . . . ?
N1 C8 C9 C10 177.67(13) . . . . ?
C13 C8 C9 C10 -0.11(19) . . . . ?
C8 C9 C10 C11 0.4(2) . . . . ?
C9 C10 C11 C12 -0.4(2) . . . . ?
C10 C11 C12 C13 0.1(2) . . . . ?
C11 C12 C13 C8 0.3(2) . . . . ?
C11 C12 C13 C14 -177.63(13) . . . . ?
C9 C8 C13 C12 -0.24(19) . . . . ?
N1 C8 C13 C12 -178.42(11) . . . . ?
C9 C8 C13 C14 178.17(11) . . . . ?
N1 C8 C13 C14 -0.01(14) . . . . ?
C12 C13 C14 C15 -2.0(2) . . . . ?
C8 C13 C14 C15 179.90(13) . . . . ?
C12 C13 C14 C19 177.87(14) . . . . ?
C8 C13 C14 C19 -0.21(13) . . . . ?
C19 C14 C15 C16 0.30(18) . . . . ?
C13 C14 C15 C16 -179.83(13) . . . . ?
C14 C15 C16 C17 -0.14(18) . . . . ?
C14 C15 C16 C20 178.82(11) . . . . ?
C15 C16 C17 C18 -0.19(19) . . . . ?
C20 C16 C17 C18 -179.24(12) . . . . ?
C16 C17 C18 C19 0.34(19) . . . . ?
C8 N1 C19 C18 -179.92(13) . . . . ?
C4 N1 C19 C18 4.6(2) . . . . ?
C8 N1 C19 C14 -0.38(14) . . . . ?
C4 N1 C19 C14 -175.85(11) . . . . ?
C17 C18 C19 N1 179.32(12) . . . . ?
C17 C18 C19 C14 -0.18(18) . . . . ?
C15 C14 C19 N1 -179.73(11) . . . . ?
C13 C14 C19 N1 0.36(13) . . . . ?
C15 C14 C19 C18 -0.14(18) . . . . ?
C13 C14 C19 C18 179.95(11) . . . . ?
C15 C16 C20 C21 0.4(2) . . . . ?
C17 C16 C20 C21 179.41(13) . . . . ?
C16 C20 C21 C22 0.4(2) . . . . ?
C16 C20 C21 C23 -179.61(13) . . . . ?
C24 O3 C23 O2 -0.36(19) . . . . ?
C24 O3 C23 C21 179.95(11) . . . . ?
C20 C21 C23 O2 5.3(2) . . . . ?
C22 C21 C23 O2 -174.71(13) . . . . ?
C20 C21 C23 O3 -175.00(11) . . . . ?
C22 C21 C23 O3 4.98(16) . . . . ?
C23 O3 C24 C25 -172.52(12) . . . . ?
